data_1561735
loop_
_publ_author_name
'Zhang, Jinfang'
'Wang, Chao'
'Wang, Yinlin'
'Chen, Weitao'
'Cifuentes, Marie P.'
'Humphrey, Mark G.'
'Zhang, Chi'

_publ_section_title
;
 Single cyanide-bridged Mo(W)/S/Cu cluster-based coordination polymers:
 Reactant- and stoichiometry-dependent syntheses, effective photocatalytic
 properties
;
_journal_name_full 'Journal of Solid State Chemistry'
_journal_page_first 230
_journal_page_last 238
_journal_paper_doi 10.1016/j.jssc.2015.08.025
_journal_volume 231
_journal_year 2015
_chemical_formula_moiety 'C2 Cu3 Mo N2 O S3, C16 H36 N'
_chemical_formula_sum 'C18 H36 Cu3 Mo N3 O S3'
_chemical_formula_weight 693.30
_space_group_IT_number 19
_space_group_name_Hall 'P 2ac 2ab'
_space_group_name_H-M_alt 'P 21 21 21'
_symmetry_cell_setting orthorhombic
_symmetry_space_group_name_Hall 'P 2ac 2ab'
_symmetry_space_group_name_H-M 'P 21 21 21'
_atom_sites_solution_hydrogens geom
_atom_sites_solution_primary direct
_atom_sites_solution_secondary difmap
_audit_creation_method SHELXL-97
_cell_angle_alpha 90.00
_cell_angle_beta 90.00
_cell_angle_gamma 90.00
_cell_formula_units_Z 4
_cell_length_a 11.482(2)
_cell_length_b 15.535(3)
_cell_length_c 15.861(3)
_cell_measurement_reflns_used 8843
_cell_measurement_temperature 150(2)
_cell_measurement_theta_max 29.1051
_cell_measurement_theta_min 2.5524
_cell_volume 2829.2(9)
_computing_cell_refinement 'CrystalClear (Rigaku Inc., 2008)'
_computing_data_collection 'CrystalClear (Rigaku Inc., 2008)'
_computing_data_reduction 'CrystalClear (Rigaku Inc., 2008)'
_computing_molecular_graphics 'SHELXL-97 (Sheldrick, 1997)'
_computing_publication_material 'SHELXL-97 (Sheldrick, 1997)'
_computing_structure_refinement 'SHELXL-97 (Sheldrick, 1997)'
_computing_structure_solution 'SHELXS-97 (Sheldrick, 1990)'
_diffrn_ambient_temperature 150(2)
_diffrn_detector_area_resol_mean 28.5714
_diffrn_measured_fraction_theta_full 0.991
_diffrn_measured_fraction_theta_max 0.991
_diffrn_measurement_device_type ' Saturn724+ (2x2 bin mode)'
_diffrn_measurement_method dtprofit.ref
_diffrn_radiation_monochromator graphite
_diffrn_radiation_source 'fine-focus sealed tube'
_diffrn_radiation_type MoK\a
_diffrn_radiation_wavelength 0.71073
_diffrn_reflns_av_R_equivalents 0.0450
_diffrn_reflns_av_sigmaI/netI 0.0550
_diffrn_reflns_limit_h_max 13
_diffrn_reflns_limit_h_min -9
_diffrn_reflns_limit_k_max 18
_diffrn_reflns_limit_k_min -16
_diffrn_reflns_limit_l_max 19
_diffrn_reflns_limit_l_min -16
_diffrn_reflns_number 10112
_diffrn_reflns_theta_full 25.50
_diffrn_reflns_theta_max 25.50
_diffrn_reflns_theta_min 2.55
_diffrn_standards_decay_% 120
_diffrn_standards_interval_count 3
_exptl_absorpt_coefficient_mu 2.892
_exptl_absorpt_correction_T_max 0.8191
_exptl_absorpt_correction_T_min 0.6368
_exptl_absorpt_correction_type multi-scan
_exptl_absorpt_process_details 'CrystalClear (Rigaku Inc., 2008)'
_exptl_crystal_colour red
_exptl_crystal_density_diffrn 1.628
_exptl_crystal_density_method 'not measured'
_exptl_crystal_description Prism
_exptl_crystal_F_000 1400
_exptl_crystal_size_max 0.2
_exptl_crystal_size_mid 0.13
_exptl_crystal_size_min 0.1
_refine_diff_density_max 0.550
_refine_diff_density_min -0.849
_refine_diff_density_rms 0.130
_refine_ls_abs_structure_details 'Flack H D (1983), Acta Cryst. A39, 876-881'
_refine_ls_abs_structure_Flack 0.019(16)
_refine_ls_extinction_coef 0.0033(3)
_refine_ls_extinction_expression Fc^*^=kFc[1+0.001xFc^2^\l^3^/sin(2\q)]^-1/4^
_refine_ls_extinction_method SHELXL
_refine_ls_goodness_of_fit_ref 1.050
_refine_ls_hydrogen_treatment constr
_refine_ls_matrix_type full
_refine_ls_number_parameters 263
_refine_ls_number_reflns 5099
_refine_ls_number_restraints 3
_refine_ls_restrained_S_all 1.053
_refine_ls_R_factor_all 0.0471
_refine_ls_R_factor_gt 0.0447
_refine_ls_shift/su_max 0.001
_refine_ls_shift/su_mean 0.000
_refine_ls_structure_factor_coef Fsqd
_refine_ls_weighting_details 'calc w=1/[\s^2^(Fo^2^)+(0.0512P)^2^+0.4012P] where P=(Fo^2^+2Fc^2^)/3'
_refine_ls_weighting_scheme calc
_refine_ls_wR_factor_gt 0.1006
_refine_ls_wR_factor_ref 0.1032
_reflns_number_gt 4850
_reflns_number_total 5099
_reflns_threshold_expression >2sigma(I)
_cod_data_source_file JSSC-2015-231-230.cif
_cod_data_source_block s5
_cod_original_sg_symbol_Hall P2ac2ab
_cod_original_sg_symbol_H-M P212121
_cod_database_code 1561735

loop_
_symmetry_equiv_pos_as_xyz
'x, y, z'
'-x+1/2, -y, z+1/2'
'x+1/2, -y+1/2, -z'
'-x, y+1/2, -z+1/2'

loop_
_atom_site_label
_atom_site_type_symbol
_atom_site_fract_x
_atom_site_fract_y
_atom_site_fract_z
_atom_site_U_iso_or_equiv
_atom_site_adp_type
_atom_site_occupancy
_atom_site_symmetry_multiplicity
_atom_site_calc_flag
_atom_site_refinement_flags
_atom_site_disorder_assembly
_atom_site_disorder_group
Mo1 Mo 0.77952(4) 0.70639(3) 0.24456(3) 0.04173(15) Uani 1 1 d . . .
Cu1 Cu 0.68599(6) 0.75736(5) 0.10051(4) 0.0519(2) Uani 1 1 d . . .
Cu2 Cu 0.88072(6) 0.85808(4) 0.26142(5) 0.0503(2) Uani 1 1 d U . .
Cu3 Cu 0.96363(6) 0.64707(4) 0.15269(4) 0.0476(2) Uani 1 1 d . . .
S1 S 0.76747(14) 0.62918(9) 0.12424(10) 0.0489(3) Uani 1 1 d . . .
S2 S 0.69692(14) 0.83681(9) 0.21882(11) 0.0548(4) Uani 1 1 d . . .
S3 S 0.96863(14) 0.73097(10) 0.27418(10) 0.0521(4) Uani 1 1 d . . .
O1 O 0.7141(5) 0.6544(3) 0.3247(3) 0.0709(13) Uani 1 1 d . . .
N1 N 0.5510(5) 0.8094(3) -0.0556(3) 0.0484(12) Uani 0.50 1 d P . .
C1' C 0.5510(5) 0.8094(3) -0.0556(3) 0.0484(12) Uani 0.50 1 d P . .
N2 N 0.9414(5) 0.9679(4) 0.2928(4) 0.0599(15) Uani 0.50 1 d PU . .
C2' C 0.9414(5) 0.9679(4) 0.2928(4) 0.0599(15) Uani 0.50 1 d P . .
C1 C 0.6042(5) 0.7899(4) 0.0031(4) 0.0580(14) Uani 0.50 1 d P . .
N1' N 0.6042(5) 0.7899(4) 0.0031(4) 0.0580(14) Uani 0.50 1 d P . .
C2 C 0.9743(5) 1.0329(3) 0.3147(4) 0.0505(13) Uani 0.50 1 d P . .
N2' N 0.9743(5) 1.0329(3) 0.3147(4) 0.0505(13) Uani 0.50 1 d P . .
N3 N 0.6928(4) 0.3803(3) 0.3121(3) 0.0539(12) Uani 1 1 d . . .
C3 C 0.7912(6) 0.3844(4) 0.3759(4) 0.0564(15) Uani 1 1 d . . .
H3A H 0.7586 0.3760 0.4317 0.068 Uiso 1 1 calc R . .
H3B H 0.8439 0.3368 0.3651 0.068 Uiso 1 1 calc R . .
C4 C 0.8612(6) 0.4667(4) 0.3763(4) 0.0619(16) Uani 1 1 d . . .
H4A H 0.8128 0.5140 0.3955 0.074 Uiso 1 1 calc R . .
H4B H 0.8878 0.4796 0.3197 0.074 Uiso 1 1 calc R . .
C5 C 0.9657(7) 0.4563(5) 0.4350(5) 0.082(2) Uani 1 1 d . . .
H5A H 0.9381 0.4458 0.4919 0.098 Uiso 1 1 calc R . .
H5B H 1.0107 0.4066 0.4175 0.098 Uiso 1 1 calc R . .
C6 C 1.0443(9) 0.5355(6) 0.4352(6) 0.110(3) Uani 1 1 d . . .
H6A H 1.1084 0.5262 0.4730 0.165 Uiso 1 1 calc R . .
H6B H 1.0006 0.5847 0.4534 0.165 Uiso 1 1 calc R . .
H6C H 1.0735 0.5454 0.3793 0.165 Uiso 1 1 calc R . .
C7 C 0.6225(6) 0.3004(4) 0.3301(5) 0.0668(18) Uani 1 1 d . . .
H7A H 0.5536 0.3022 0.2948 0.080 Uiso 1 1 calc R . .
H7B H 0.5964 0.3035 0.3882 0.080 Uiso 1 1 calc R . .
C8 C 0.6798(6) 0.2140(4) 0.3175(5) 0.0674(18) Uani 1 1 d . . .
H8A H 0.6994 0.2069 0.2584 0.081 Uiso 1 1 calc R . .
H8B H 0.7516 0.2120 0.3497 0.081 Uiso 1 1 calc R . .
C9 C 0.6032(7) 0.1418(4) 0.3444(7) 0.093(3) Uani 1 1 d . . .
H9A H 0.5780 0.1527 0.4018 0.112 Uiso 1 1 calc R . .
H9B H 0.5343 0.1420 0.3090 0.112 Uiso 1 1 calc R . .
C10 C 0.6551(8) 0.0555(5) 0.3411(7) 0.096(3) Uani 1 1 d . . .
H10A H 0.5992 0.0138 0.3600 0.144 Uiso 1 1 calc R . .
H10B H 0.7224 0.0536 0.3769 0.144 Uiso 1 1 calc R . .
H10C H 0.6775 0.0426 0.2842 0.144 Uiso 1 1 calc R . .
C11 C 0.6125(6) 0.4580(4) 0.3170(4) 0.0613(17) Uani 1 1 d . . .
H11A H 0.6558 0.5085 0.2994 0.074 Uiso 1 1 calc R . .
H11B H 0.5495 0.4498 0.2770 0.074 Uiso 1 1 calc R . .
C12 C 0.5605(7) 0.4755(5) 0.4023(5) 0.074(2) Uani 1 1 d . . .
H12A H 0.6215 0.4938 0.4407 0.088 Uiso 1 1 calc R . .
H12B H 0.5267 0.4229 0.4244 0.088 Uiso 1 1 calc R . .
C13 C 0.4670(9) 0.5450(6) 0.3976(7) 0.098(3) Uani 1 1 d . . .
H13A H 0.5025 0.5977 0.3773 0.117 Uiso 1 1 calc R . .
H13B H 0.4091 0.5276 0.3564 0.117 Uiso 1 1 calc R . .
C14 C 0.4082(12) 0.5631(9) 0.4770(8) 0.147(5) Uani 1 1 d . . .
H14A H 0.3495 0.6061 0.4682 0.221 Uiso 1 1 calc R . .
H14B H 0.4639 0.5836 0.5175 0.221 Uiso 1 1 calc R . .
H14C H 0.3726 0.5113 0.4978 0.221 Uiso 1 1 calc R . .
C15 C 0.7446(6) 0.3786(5) 0.2242(4) 0.0646(18) Uani 1 1 d . . .
H15A H 0.7864 0.4322 0.2158 0.078 Uiso 1 1 calc R . .
H15B H 0.8017 0.3326 0.2224 0.078 Uiso 1 1 calc R . .
C16 C 0.6642(8) 0.3668(7) 0.1509(5) 0.099(3) Uani 1 1 d U . .
H16A H 0.6100 0.4146 0.1488 0.118 Uiso 1 1 calc R . .
H16B H 0.6195 0.3144 0.1588 0.118 Uiso 1 1 calc R . .
C17 C 0.7308(12) 0.3615(9) 0.0672(6) 0.129(4) Uani 1 1 d DU . .
H17A H 0.6752 0.3675 0.0215 0.155 Uiso 1 1 calc R . .
H17B H 0.7837 0.4101 0.0641 0.155 Uiso 1 1 calc R . .
C18 C 0.7980(16) 0.2827(9) 0.0532(9) 0.185(7) Uani 1 1 d D . .
H18A H 0.8389 0.2868 0.0006 0.278 Uiso 1 1 calc R . .
H18B H 0.7461 0.2342 0.0516 0.278 Uiso 1 1 calc R . .
H18C H 0.8528 0.2753 0.0983 0.278 Uiso 1 1 calc R . .

loop_
_atom_site_aniso_label
_atom_site_aniso_U_11
_atom_site_aniso_U_22
_atom_site_aniso_U_33
_atom_site_aniso_U_23
_atom_site_aniso_U_13
_atom_site_aniso_U_12
Mo1 0.0418(3) 0.0354(2) 0.0479(3) -0.0004(2) 0.0004(2) -0.00564(18)
Cu1 0.0467(4) 0.0529(4) 0.0563(4) 0.0002(3) -0.0082(3) 0.0064(4)
Cu2 0.0512(4) 0.0385(3) 0.0613(4) -0.0080(3) -0.0009(4) -0.0081(3)
Cu3 0.0480(4) 0.0404(3) 0.0545(4) 0.0053(3) 0.0006(3) 0.0035(3)
S1 0.0486(8) 0.0403(7) 0.0578(8) -0.0089(6) -0.0066(7) -0.0008(7)
S2 0.0459(8) 0.0441(7) 0.0744(9) -0.0123(7) -0.0080(7) 0.0065(7)
S3 0.0487(8) 0.0496(7) 0.0579(8) -0.0039(7) -0.0121(7) 0.0025(7)
O1 0.083(3) 0.066(3) 0.064(2) 0.001(2) 0.017(3) -0.022(3)
N1 0.053(3) 0.043(3) 0.049(3) 0.002(2) 0.000(3) 0.011(3)
C1' 0.053(3) 0.043(3) 0.049(3) 0.002(2) 0.000(3) 0.011(3)
N2 0.048(3) 0.062(3) 0.070(4) -0.006(3) 0.002(3) -0.005(3)
C2' 0.048(3) 0.062(3) 0.070(4) -0.006(3) 0.002(3) -0.005(3)
C1 0.058(3) 0.052(3) 0.065(3) -0.004(3) 0.007(3) 0.010(3)
N1' 0.058(3) 0.052(3) 0.065(3) -0.004(3) 0.007(3) 0.010(3)
C2 0.048(3) 0.037(3) 0.066(3) -0.014(3) 0.004(3) -0.010(2)
N2' 0.048(3) 0.037(3) 0.066(3) -0.014(3) 0.004(3) -0.010(2)
N3 0.037(3) 0.055(3) 0.071(3) 0.012(3) 0.001(2) 0.000(2)
C3 0.053(4) 0.058(3) 0.058(3) 0.009(3) 0.004(3) -0.002(3)
C4 0.054(4) 0.064(4) 0.067(4) 0.006(3) 0.001(3) -0.003(3)
C5 0.074(5) 0.097(5) 0.074(5) 0.012(5) -0.019(4) -0.013(5)
C6 0.102(7) 0.124(8) 0.104(7) 0.007(6) -0.026(6) -0.052(7)
C7 0.045(3) 0.058(4) 0.097(5) 0.012(4) 0.003(4) -0.008(3)
C8 0.054(4) 0.064(4) 0.085(5) 0.018(4) -0.003(4) 0.002(3)
C9 0.068(5) 0.057(4) 0.155(9) -0.008(5) 0.018(6) -0.004(4)
C10 0.088(6) 0.060(4) 0.140(8) -0.002(5) -0.004(6) -0.001(4)
C11 0.049(4) 0.053(3) 0.082(4) 0.012(4) 0.001(3) -0.001(3)
C12 0.067(5) 0.067(4) 0.087(5) 0.015(4) 0.014(4) -0.002(4)
C13 0.096(6) 0.081(5) 0.116(7) 0.019(5) 0.020(6) 0.029(5)
C14 0.153(12) 0.165(11) 0.124(9) 0.005(9) 0.050(8) 0.046(9)
C15 0.061(4) 0.068(4) 0.064(4) 0.013(3) -0.002(3) -0.003(3)
C16 0.077(6) 0.130(8) 0.089(5) 0.000(6) -0.024(4) 0.005(6)
C17 0.145(10) 0.164(11) 0.079(5) 0.008(7) -0.019(5) 0.013(10)
C18 0.233(18) 0.203(16) 0.120(10) -0.035(11) -0.016(11) 0.073(14)

loop_
_atom_type_symbol
_atom_type_description
_atom_type_scat_dispersion_real
_atom_type_scat_dispersion_imag
_atom_type_scat_source
C C 0.0033 0.0016 'International Tables Vol C Tables 4.2.6.8 and 6.1.1.4'
Cu Cu 0.3201 1.2651 'International Tables Vol C Tables 4.2.6.8 and 6.1.1.4'
Mo Mo -1.6832 0.6857 'International Tables Vol C Tables 4.2.6.8 and 6.1.1.4'
N N 0.0061 0.0033 'International Tables Vol C Tables 4.2.6.8 and 6.1.1.4'
O O 0.0106 0.0060 'International Tables Vol C Tables 4.2.6.8 and 6.1.1.4'
S S 0.1246 0.1234 'International Tables Vol C Tables 4.2.6.8 and 6.1.1.4'
H H 0.0000 0.0000 'International Tables Vol C Tables 4.2.6.8 and 6.1.1.4'

loop_
_geom_angle_atom_site_label_1
_geom_angle_atom_site_label_2
_geom_angle_atom_site_label_3
_geom_angle
_geom_angle_site_symmetry_1
_geom_angle_site_symmetry_3
O1 Mo1 S3 110.73(19) . .
O1 Mo1 S1 110.83(16) . .
S3 Mo1 S1 108.98(6) . .
O1 Mo1 S2 112.17(18) . .
S3 Mo1 S2 106.75(6) . .
S1 Mo1 S2 107.22(6) . .
O1 Mo1 Cu2 123.26(15) . .
S3 Mo1 Cu2 53.41(4) . .
S1 Mo1 Cu2 125.91(5) . .
S2 Mo1 Cu2 53.61(5) . .
O1 Mo1 Cu1 127.92(19) . .
S3 Mo1 Cu1 121.35(5) . .
S1 Mo1 Cu1 53.44(4) . .
S2 Mo1 Cu1 53.78(4) . .
Cu2 Mo1 Cu1 89.94(3) . .
O1 Mo1 Cu3 125.94(18) . .
S3 Mo1 Cu3 54.70(4) . .
S1 Mo1 Cu3 54.32(4) . .
S2 Mo1 Cu3 121.89(5) . .
Cu2 Mo1 Cu3 90.83(3) . .
Cu1 Mo1 Cu3 87.38(3) . .
C1 Cu1 S1 126.05(18) . .
C1 Cu1 S2 124.53(18) . .
S1 Cu1 S2 108.99(6) . .
C1 Cu1 Mo1 173.85(19) . .
S1 Cu1 Mo1 54.36(4) . .
S2 Cu1 Mo1 54.64(4) . .
N2 Cu2 S3 127.12(19) . .
N2 Cu2 S2 123.65(18) . .
S3 Cu2 S2 108.88(6) . .
N2 Cu2 Mo1 169.90(19) . .
S3 Cu2 Mo1 54.37(4) . .
S2 Cu2 Mo1 54.79(4) . .
C1' Cu3 N1 0.0(3) 3_565 3_565
C1' Cu3 N2' 109.3(2) 3_565 4_745
N1 Cu3 N2' 109.3(2) 3_565 4_745
C1' Cu3 C2 109.3(2) 3_565 4_745
N1 Cu3 C2 109.3(2) 3_565 4_745
N2' Cu3 C2 0.0(3) 4_745 4_745
C1' Cu3 S1 112.75(17) 3_565 .
N1 Cu3 S1 112.75(17) 3_565 .
N2' Cu3 S1 107.09(17) 4_745 .
C2 Cu3 S1 107.09(17) 4_745 .
C1' Cu3 S3 116.42(15) 3_565 .
N1 Cu3 S3 116.42(15) 3_565 .
N2' Cu3 S3 106.04(17) 4_745 .
C2 Cu3 S3 106.04(17) 4_745 .
S1 Cu3 S3 104.64(6) . .
C1' Cu3 Mo1 134.45(16) 3_565 .
N1 Cu3 Mo1 134.45(16) 3_565 .
N2' Cu3 Mo1 116.23(16) 4_745 .
C2 Cu3 Mo1 116.23(16) 4_745 .
S1 Cu3 Mo1 52.44(4) . .
S3 Cu3 Mo1 52.24(4) . .
Cu1 S1 Mo1 72.20(5) . .
Cu1 S1 Cu3 109.49(6) . .
Mo1 S1 Cu3 73.24(5) . .
Cu2 S2 Cu1 112.65(7) . .
Cu2 S2 Mo1 71.60(5) . .
Cu1 S2 Mo1 71.59(5) . .
Cu2 S3 Mo1 72.22(5) . .
Cu2 S3 Cu3 114.21(7) . .
Mo1 S3 Cu3 73.07(5) . .
C1 N1 Cu3 175.0(5) . 3_465
C2 N2 Cu2 176.8(6) . .
N1 C1 Cu1 178.1(6) . .
N2 C2 Cu3 177.0(6) . 4_755
C7 N3 C15 111.6(6) . .
C7 N3 C3 107.9(5) . .
C15 N3 C3 108.8(5) . .
C7 N3 C11 108.6(5) . .
C15 N3 C11 107.4(5) . .
C3 N3 C11 112.7(5) . .
C4 C3 N3 115.7(5) . .
C4 C3 H3A 108.3 . .
N3 C3 H3A 108.3 . .
C4 C3 H3B 108.3 . .
N3 C3 H3B 108.3 . .
H3A C3 H3B 107.4 . .
C3 C4 C5 109.4(6) . .
C3 C4 H4A 109.8 . .
C5 C4 H4A 109.8 . .
C3 C4 H4B 109.8 . .
C5 C4 H4B 109.8 . .
H4A C4 H4B 108.2 . .
C6 C5 C4 112.4(7) . .
C6 C5 H5A 109.1 . .
C4 C5 H5A 109.1 . .
C6 C5 H5B 109.1 . .
C4 C5 H5B 109.1 . .
H5A C5 H5B 107.9 . .
C5 C6 H6A 109.5 . .
C5 C6 H6B 109.5 . .
H6A C6 H6B 109.5 . .
C5 C6 H6C 109.5 . .
H6A C6 H6C 109.5 . .
H6B C6 H6C 109.5 . .
N3 C7 C8 118.3(5) . .
N3 C7 H7A 107.7 . .
C8 C7 H7A 107.7 . .
N3 C7 H7B 107.7 . .
C8 C7 H7B 107.7 . .
H7A C7 H7B 107.1 . .
C9 C8 C7 112.1(6) . .
C9 C8 H8A 109.2 . .
C7 C8 H8A 109.2 . .
C9 C8 H8B 109.2 . .
C7 C8 H8B 109.2 . .
H8A C8 H8B 107.9 . .
C10 C9 C8 116.0(7) . .
C10 C9 H9A 108.3 . .
C8 C9 H9A 108.3 . .
C10 C9 H9B 108.3 . .
C8 C9 H9B 108.3 . .
H9A C9 H9B 107.4 . .
C9 C10 H10A 109.5 . .
C9 C10 H10B 109.5 . .
H10A C10 H10B 109.5 . .
C9 C10 H10C 109.5 . .
H10A C10 H10C 109.5 . .
H10B C10 H10C 109.5 . .
C12 C11 N3 115.5(5) . .
C12 C11 H11A 108.4 . .
N3 C11 H11A 108.4 . .
C12 C11 H11B 108.4 . .
N3 C11 H11B 108.4 . .
H11A C11 H11B 107.5 . .
C11 C12 C13 111.3(7) . .
C11 C12 H12A 109.4 . .
C13 C12 H12A 109.4 . .
C11 C12 H12B 109.4 . .
C13 C12 H12B 109.4 . .
H12A C12 H12B 108.0 . .
C14 C13 C12 114.8(9) . .
C14 C13 H13A 108.6 . .
C12 C13 H13A 108.6 . .
C14 C13 H13B 108.6 . .
C12 C13 H13B 108.6 . .
H13A C13 H13B 107.5 . .
C13 C14 H14A 109.5 . .
C13 C14 H14B 109.5 . .
H14A C14 H14B 109.5 . .
C13 C14 H14C 109.5 . .
H14A C14 H14C 109.5 . .
H14B C14 H14C 109.5 . .
C16 C15 N3 118.4(6) . .
C16 C15 H15A 107.7 . .
N3 C15 H15A 107.7 . .
C16 C15 H15B 107.7 . .
N3 C15 H15B 107.7 . .
H15A C15 H15B 107.1 . .
C15 C16 C17 111.8(8) . .
C15 C16 H16A 109.2 . .
C17 C16 H16A 109.2 . .
C15 C16 H16B 109.2 . .
C17 C16 H16B 109.2 . .
H16A C16 H16B 107.9 . .
C18 C17 C16 116.0(11) . .
C18 C17 H17A 108.3 . .
C16 C17 H17A 108.3 . .
C18 C17 H17B 108.3 . .
C16 C17 H17B 108.3 . .
H17A C17 H17B 107.4 . .
C17 C18 H18A 109.5 . .
C17 C18 H18B 109.5 . .
H18A C18 H18B 109.5 . .
C17 C18 H18C 109.5 . .
H18A C18 H18C 109.5 . .
H18B C18 H18C 109.5 . .

loop_
_geom_bond_atom_site_label_1
_geom_bond_atom_site_label_2
_geom_bond_distance
_geom_bond_site_symmetry_2
Mo1 O1 1.683(4) .
Mo1 S3 2.2543(16) .
Mo1 S1 2.2583(15) .
Mo1 S2 2.2740(15) .
Mo1 Cu2 2.6410(9) .
Mo1 Cu1 2.6458(9) .
Mo1 Cu3 2.7278(9) .
Cu1 C1 1.877(6) .
Cu1 S1 2.2320(16) .
Cu1 S2 2.2496(17) .
Cu2 N2 1.908(6) .
Cu2 S3 2.2269(16) .
Cu2 S2 2.2404(18) .
Cu3 C1' 1.959(6) 3_565
Cu3 N1 1.959(6) 3_565
Cu3 N2' 1.980(5) 4_745
Cu3 C2 1.980(5) 4_745
Cu3 S1 2.3139(17) .
Cu3 S3 2.3271(17) .
N1 C1 1.153(8) .
N1 Cu3 1.959(6) 3_465
N2 C2 1.134(7) .
C2 Cu3 1.980(5) 4_755
N3 C7 1.508(8) .
N3 C15 1.517(8) .
N3 C3 1.518(8) .
N3 C11 1.520(8) .
C3 C4 1.510(9) .
C3 H3A 0.9700 .
C3 H3B 0.9700 .
C4 C5 1.527(10) .
C4 H4A 0.9700 .
C4 H4B 0.9700 .
C5 C6 1.525(12) .
C5 H5A 0.9700 .
C5 H5B 0.9700 .
C6 H6A 0.9600 .
C6 H6B 0.9600 .
C6 H6C 0.9600 .
C7 C8 1.509(9) .
C7 H7A 0.9700 .
C7 H7B 0.9700 .
C8 C9 1.487(10) .
C8 H8A 0.9700 .
C8 H8B 0.9700 .
C9 C10 1.468(10) .
C9 H9A 0.9700 .
C9 H9B 0.9700 .
C10 H10A 0.9600 .
C10 H10B 0.9600 .
C10 H10C 0.9600 .
C11 C12 1.504(10) .
C11 H11A 0.9700 .
C11 H11B 0.9700 .
C12 C13 1.525(11) .
C12 H12A 0.9700 .
C12 H12B 0.9700 .
C13 C14 1.457(13) .
C13 H13A 0.9700 .
C13 H13B 0.9700 .
C14 H14A 0.9600 .
C14 H14B 0.9600 .
C14 H14C 0.9600 .
C15 C16 1.495(10) .
C15 H15A 0.9700 .
C15 H15B 0.9700 .
C16 C17 1.535(14) .
C16 H16A 0.9700 .
C16 H16B 0.9700 .
C17 C18 1.464(13) .
C17 H17A 0.9700 .
C17 H17B 0.9700 .
C18 H18A 0.9600 .
C18 H18B 0.9600 .
C18 H18C 0.9600 .
